data_1544983
loop_
_publ_author_name
'Lee, Hyeong-Hwan'
'Park, In-Hyeok'
'Kim, Seulgi'
'Lee, Eunji'
'Ju, Huiyeong'
'Jung, Jong Hwa'
'Ikeda, Mari'
'Habata, Yoichi'
'Lee, Shim Sung'

_publ_section_title
;
 Anion exchange coupled with the reduction and dimerisation of a
 copper(ii) nitrate complex of tripyridyl dithioether via a
 single-crystal-to-single-crystal transformation
;
_journal_issue 4
_journal_name_full 'Chem. Sci.'
_journal_page_first 2592
_journal_paper_doi 10.1039/C6SC05341F
_journal_volume 8
_journal_year 2017
_chemical_formula_sum 'C34 H30 Cu4 I4 N6 S4'
_chemical_formula_weight 1412.64
_chemical_name_systematic
; 
 ? 
;
_space_group_crystal_system monoclinic
_space_group_IT_number 14
_space_group_name_Hall '-P 2yn'
_space_group_name_H-M_alt 'P 1 21/n 1'
_symmetry_space_group_name_Hall '-P 2yn'
_symmetry_space_group_name_H-M 'P 1 21/n 1'
_atom_sites_solution_hydrogens geom
_audit_creation_method SHELXL-2013
_audit_update_record
;
2016-12-31 deposited with the CCDC.
2017-01-03 downloaded from the CCDC.
;
_cell_angle_alpha 90
_cell_angle_beta 93.9690(10)
_cell_angle_gamma 90
_cell_formula_units_Z 2
_cell_length_a 14.0030(3)
_cell_length_b 8.7535(2)
_cell_length_c 16.9635(3)
_cell_measurement_reflns_used 9895
_cell_measurement_temperature 173(2)
_cell_measurement_theta_max 28.28
_cell_measurement_theta_min 2.62
_cell_volume 2074.32(7)
_computing_cell_refinement 'Bruker SAINT'
_computing_data_collection 'Bruker APEX2'
_computing_data_reduction 'Bruker SAINT'
_computing_molecular_graphics 'SHELXS-97 (Sheldrick, 2008)'
_computing_publication_material 'SHELXS-97 (Sheldrick, 2008)'
_computing_structure_refinement 'SHELXL-2013 (Sheldrick, 2013)'
_computing_structure_solution 'SHELXS-97 (Sheldrick, 2008)'
_diffrn_ambient_temperature 173(2)
_diffrn_measured_fraction_theta_full 1.000
_diffrn_measured_fraction_theta_max 1.000
_diffrn_measurement_device_type 'Bruker APEX-II CCD'
_diffrn_measurement_method '\f and \w scans'
_diffrn_radiation_type MoK\a
_diffrn_radiation_wavelength 0.71073
_diffrn_reflns_av_R_equivalents 0.0254
_diffrn_reflns_av_unetI/netI 0.0205
_diffrn_reflns_Laue_measured_fraction_full 1.000
_diffrn_reflns_Laue_measured_fraction_max 1.000
_diffrn_reflns_limit_h_max 17
_diffrn_reflns_limit_h_min -16
_diffrn_reflns_limit_k_max 10
_diffrn_reflns_limit_k_min -10
_diffrn_reflns_limit_l_max 20
_diffrn_reflns_limit_l_min -20
_diffrn_reflns_number 17702
_diffrn_reflns_point_group_measured_fraction_full 1.000
_diffrn_reflns_point_group_measured_fraction_max 1.000
_diffrn_reflns_theta_full 25.242
_diffrn_reflns_theta_max 25.998
_diffrn_reflns_theta_min 1.825
_exptl_absorpt_coefficient_mu 5.235
_exptl_absorpt_correction_type multi-scan
_exptl_crystal_colour yellow
_exptl_crystal_density_diffrn 2.262
_exptl_crystal_description plate
_exptl_crystal_F_000 1336
_exptl_crystal_size_max 0.170
_exptl_crystal_size_mid 0.150
_exptl_crystal_size_min 0.050
_exptl_transmission_factor_max 0.7800
_exptl_transmission_factor_min 0.4700
_refine_diff_density_max 0.654
_refine_diff_density_min -0.587
_refine_diff_density_rms 0.087
_refine_ls_extinction_method none
_refine_ls_goodness_of_fit_ref 1.036
_refine_ls_hydrogen_treatment constr
_refine_ls_matrix_type full
_refine_ls_number_parameters 235
_refine_ls_number_reflns 4079
_refine_ls_number_restraints 0
_refine_ls_restrained_S_all 1.036
_refine_ls_R_factor_all 0.0186
_refine_ls_R_factor_gt 0.0168
_refine_ls_shift/su_max 0.001
_refine_ls_shift/su_mean 0.000
_refine_ls_structure_factor_coef Fsqd
_refine_ls_weighting_details 'w=1/[\s^2^(Fo^2^)+(0.0205P)^2^+1.2533P] where P=(Fo^2^+2Fc^2^)/3'
_refine_ls_weighting_scheme calc
_refine_ls_wR_factor_gt 0.0415
_refine_ls_wR_factor_ref 0.0422
_reflns_Friedel_coverage 0.000
_reflns_number_gt 3826
_reflns_number_total 4079
_reflns_threshold_expression 'I > 2\s(I)'
_cod_data_source_file c6sc05341f2.cif
_cod_data_source_block 1a
_cod_depositor_comments 'Adding full bibliography for 1544983--1544989.cif.'
_cod_database_code 1544983
_shelx_space_group_comment
; 
The symmetry employed for this shelxl refinement is uniquely defined 
by the following loop, which should always be used as a source of 
symmetry information in preference to the above space-group names. 
They are only intended as comments. 
;
_shelx_estimated_absorpt_t_min 0.470
_shelx_estimated_absorpt_t_max 0.780
_shelxl_version_number 2013-3

loop_
_space_group_symop_operation_xyz
'x, y, z'
'-x+1/2, y+1/2, -z+1/2'
'-x, -y, -z'
'x-1/2, -y-1/2, z-1/2'

loop_
_atom_site_label
_atom_site_type_symbol
_atom_site_fract_x
_atom_site_fract_y
_atom_site_fract_z
_atom_site_U_iso_or_equiv
_atom_site_adp_type
_atom_site_occupancy
_atom_site_site_symmetry_order
_atom_site_calc_flag
_atom_site_refinement_flags_posn
_atom_site_refinement_flags_adp
Cu1 Cu -0.05090(2) 0.51483(4) 0.07742(2) 0.02562(8) Uani 1 1 d . .
Cu2 Cu 0.14681(2) 0.30682(3) 0.03505(2) 0.02209(7) Uani 1 1 d . .
I1 I 0.13172(2) 0.59552(2) 0.05990(2) 0.01987(5) Uani 1 1 d . .
I2 I 0.14695(2) 0.23298(2) -0.11254(2) 0.02387(5) Uani 1 1 d . .
S1 S 0.01575(4) 0.16031(6) 0.07811(3) 0.01674(12) Uani 1 1 d . .
S2 S 0.42075(5) 0.30899(9) 0.01706(4) 0.03630(17) Uani 1 1 d . .
N1 N -0.05532(13) 0.3648(2) 0.17086(11) 0.0179(4) Uani 1 1 d . .
N2 N 0.23197(13) 0.1764(2) 0.11342(11) 0.0174(4) Uani 1 1 d . .
N3 N 0.57148(15) 0.3070(3) 0.12366(13) 0.0292(5) Uani 1 1 d . .
C1 C -0.09192(17) 0.4149(3) 0.23765(14) 0.0224(5) Uani 1 1 d . .
H1A H -0.1163 0.5161 0.2385 0.027 Uiso 1 1 calc R U
C2 C -0.09577(18) 0.3272(3) 0.30450(15) 0.0282(6) Uani 1 1 d . .
H2A H -0.1215 0.3675 0.3505 0.034 Uiso 1 1 calc R U
C3 C -0.0613(2) 0.1787(3) 0.30344(15) 0.0333(6) Uani 1 1 d . .
H3A H -0.0632 0.1154 0.3488 0.040 Uiso 1 1 calc R U
C4 C -0.02447(18) 0.1241(3) 0.23586(14) 0.0263(5) Uani 1 1 d . .
H4A H -0.0010 0.0225 0.2337 0.032 Uiso 1 1 calc R U
C5 C -0.02207(15) 0.2205(3) 0.17074(13) 0.0163(5) Uani 1 1 d . .
C6 C 0.09560(16) 0.0026(3) 0.10250(14) 0.0200(5) Uani 1 1 d . .
H6A H 0.0645 -0.0663 0.1393 0.024 Uiso 1 1 calc R U
H6B H 0.1047 -0.0560 0.0536 0.024 Uiso 1 1 calc R U
C7 C 0.19262(16) 0.0471(3) 0.13951(13) 0.0181(5) Uani 1 1 d . .
C8 C 0.24077(18) -0.0484(3) 0.19390(14) 0.0257(5) Uani 1 1 d . .
H8A H 0.2113 -0.1390 0.2112 0.031 Uiso 1 1 calc R U
C9 C 0.33208(19) -0.0100(3) 0.22261(15) 0.0316(6) Uani 1 1 d . .
H9A H 0.3663 -0.0738 0.2601 0.038 Uiso 1 1 calc R U
C10 C 0.37341(18) 0.1224(3) 0.19629(15) 0.0277(6) Uani 1 1 d . .
H10A H 0.4361 0.1510 0.2158 0.033 Uiso 1 1 calc R U
C11 C 0.32230(17) 0.2132(3) 0.14093(14) 0.0214(5) Uani 1 1 d . .
C12 C 0.36542(17) 0.3534(3) 0.10799(16) 0.0280(6) Uani 1 1 d . .
H12A H 0.4141 0.3958 0.1471 0.034 Uiso 1 1 calc R U
H12B H 0.3151 0.4316 0.0974 0.034 Uiso 1 1 calc R U
C13 C 0.53729(17) 0.2539(3) 0.05392(15) 0.0259(5) Uani 1 1 d . .
C14 C 0.5894(2) 0.1587(4) 0.00724(17) 0.0396(7) Uani 1 1 d . .
H14A H 0.5623 0.1219 -0.0420 0.048 Uiso 1 1 calc R U
C15 C 0.66125(19) 0.2659(3) 0.14800(17) 0.0356(7) Uani 1 1 d . .
H15A H 0.6871 0.3030 0.1976 0.043 Uiso 1 1 calc R U
C16 C 0.7178(2) 0.1733(3) 0.10531(19) 0.0396(7) Uani 1 1 d . .
H16A H 0.7810 0.1477 0.1248 0.048 Uiso 1 1 calc R U
C17 C 0.6809(2) 0.1191(4) 0.0340(2) 0.0459(8) Uani 1 1 d . .
H17A H 0.7182 0.0545 0.0032 0.055 Uiso 1 1 calc R U

loop_
_atom_site_aniso_label
_atom_site_aniso_U_11
_atom_site_aniso_U_22
_atom_site_aniso_U_33
_atom_site_aniso_U_23
_atom_site_aniso_U_13
_atom_site_aniso_U_12
Cu1 0.03380(17) 0.02137(16) 0.02182(16) 0.00415(13) 0.00285(13) 0.00447(13)
Cu2 0.02789(16) 0.01666(15) 0.02125(15) 0.00272(12) -0.00165(12) 0.00230(12)
I1 0.02156(8) 0.01460(8) 0.02290(9) -0.00063(6) -0.00228(6) 0.00262(6)
I2 0.03017(9) 0.02213(9) 0.01980(9) -0.00062(6) 0.00522(7) 0.00786(6)
S1 0.0185(3) 0.0157(3) 0.0156(3) -0.0006(2) -0.0010(2) 0.0022(2)
S2 0.0262(3) 0.0536(5) 0.0284(4) 0.0111(3) -0.0030(3) -0.0042(3)
N1 0.0175(9) 0.0185(10) 0.0176(10) 0.0010(8) 0.0015(8) 0.0009(8)
N2 0.0175(9) 0.0182(10) 0.0165(9) -0.0027(8) 0.0007(7) 0.0039(8)
N3 0.0224(11) 0.0349(13) 0.0302(12) -0.0047(10) 0.0006(9) 0.0019(9)
C1 0.0245(12) 0.0214(12) 0.0217(12) -0.0022(10) 0.0042(10) 0.0023(10)
C2 0.0337(14) 0.0303(15) 0.0214(12) -0.0031(11) 0.0076(11) 0.0018(11)
C3 0.0476(17) 0.0313(15) 0.0215(13) 0.0072(12) 0.0070(12) 0.0005(13)
C4 0.0373(14) 0.0191(13) 0.0224(12) 0.0031(10) 0.0017(11) 0.0053(11)
C5 0.0156(11) 0.0167(11) 0.0165(11) -0.0010(9) -0.0004(9) -0.0018(9)
C6 0.0233(12) 0.0131(11) 0.0237(12) -0.0002(10) 0.0012(9) 0.0034(9)
C7 0.0223(12) 0.0171(12) 0.0152(11) -0.0014(9) 0.0027(9) 0.0057(9)
C8 0.0296(14) 0.0250(14) 0.0227(12) 0.0058(11) 0.0028(10) 0.0060(10)
C9 0.0333(15) 0.0380(16) 0.0225(13) 0.0068(12) -0.0049(11) 0.0125(12)
C10 0.0209(12) 0.0359(15) 0.0255(13) -0.0051(12) -0.0042(10) 0.0052(11)
C11 0.0216(12) 0.0228(12) 0.0200(12) -0.0067(10) 0.0027(9) 0.0051(10)
C12 0.0188(12) 0.0230(13) 0.0421(15) -0.0013(12) 0.0010(11) 0.0015(10)
C13 0.0227(13) 0.0289(14) 0.0263(13) 0.0037(11) 0.0039(10) -0.0040(10)
C14 0.0392(17) 0.0470(18) 0.0336(15) -0.0115(14) 0.0091(13) -0.0068(14)
C15 0.0274(14) 0.0431(17) 0.0358(16) -0.0002(13) -0.0013(12) -0.0028(12)
C16 0.0230(14) 0.0390(17) 0.058(2) 0.0063(15) 0.0088(13) 0.0017(12)
C17 0.0368(17) 0.0449(19) 0.059(2) -0.0107(16) 0.0230(15) 0.0015(14)

loop_
_atom_type_symbol
_atom_type_description
_atom_type_scat_dispersion_real
_atom_type_scat_dispersion_imag
_atom_type_scat_source
C C 0.0033 0.0016 'International Tables Vol C Tables 4.2.6.8 and 6.1.1.4'
H H 0.0000 0.0000 'International Tables Vol C Tables 4.2.6.8 and 6.1.1.4'
N N 0.0061 0.0033 'International Tables Vol C Tables 4.2.6.8 and 6.1.1.4'
S S 0.1246 0.1234 'International Tables Vol C Tables 4.2.6.8 and 6.1.1.4'
Cu Cu 0.3201 1.2651 'International Tables Vol C Tables 4.2.6.8 and 6.1.1.4'
I I -0.4742 1.8119 'International Tables Vol C Tables 4.2.6.8 and 6.1.1.4'

loop_
_geom_angle_atom_site_label_1
_geom_angle_atom_site_label_2
_geom_angle_atom_site_label_3
_geom_angle
_geom_angle_site_symmetry_1
_geom_angle_site_symmetry_3
N1 Cu1 I2 108.19(5) . 3_565
N1 Cu1 I1 109.36(5) . .
I2 Cu1 I1 107.737(12) 3_565 .
N1 Cu1 I1 113.74(5) . 3_565
I2 Cu1 I1 107.499(11) 3_565 3_565
I1 Cu1 I1 110.119(11) . 3_565
N1 Cu1 Cu2 149.03(5) . 3_565
I2 Cu1 Cu2 57.008(9) 3_565 3_565
I1 Cu1 Cu2 101.373(12) . 3_565
I1 Cu1 Cu2 56.445(9) 3_565 3_565
N2 Cu2 S1 85.88(5) . .
N2 Cu2 I1 119.16(5) . .
S1 Cu2 I1 113.747(18) . .
N2 Cu2 I2 116.46(5) . .
S1 Cu2 I2 102.326(17) . .
I1 Cu2 I2 114.186(12) . .
N2 Cu2 Cu1 173.91(5) . 3_565
S1 Cu2 Cu1 99.690(17) . 3_565
I1 Cu2 Cu1 60.872(10) . 3_565
I2 Cu2 Cu1 60.137(10) . 3_565
Cu2 I1 Cu1 81.355(10) . .
Cu2 I1 Cu1 62.682(10) . 3_565
Cu1 I1 Cu1 69.881(11) . 3_565
Cu2 I2 Cu1 62.855(10) . 3_565
C5 S1 C6 104.02(11) . .
C5 S1 Cu2 113.19(7) . .
C6 S1 Cu2 90.23(8) . .
C13 S2 C12 101.25(12) . .
C5 N1 C1 117.26(19) . .
C5 N1 Cu1 124.57(15) . .
C1 N1 Cu1 118.15(16) . .
C7 N2 C11 118.64(19) . .
C7 N2 Cu2 116.39(15) . .
C11 N2 Cu2 124.95(16) . .
C13 N3 C15 116.8(2) . .
N1 C1 C2 123.4(2) . .
C1 C2 C3 118.6(2) . .
C4 C3 C2 119.2(2) . .
C3 C4 C5 118.9(2) . .
N1 C5 C4 122.7(2) . .
N1 C5 S1 113.87(16) . .
C4 C5 S1 123.28(18) . .
C7 C6 S1 115.04(16) . .
N2 C7 C8 122.3(2) . .
N2 C7 C6 117.23(19) . .
C8 C7 C6 120.3(2) . .
C9 C8 C7 119.1(2) . .
C8 C9 C10 119.3(2) . .
C9 C10 C11 119.3(2) . .
N2 C11 C10 121.4(2) . .
N2 C11 C12 117.3(2) . .
C10 C11 C12 121.3(2) . .
C11 C12 S2 110.43(18) . .
N3 C13 C14 123.1(2) . .
N3 C13 S2 118.98(19) . .
C14 C13 S2 117.9(2) . .
C17 C14 C13 118.5(3) . .
N3 C15 C16 123.8(3) . .
C17 C16 C15 118.3(3) . .
C16 C17 C14 119.5(3) . .

loop_
_geom_bond_atom_site_label_1
_geom_bond_atom_site_label_2
_geom_bond_distance
_geom_bond_site_symmetry_2
Cu1 N1 2.0628(19) .
Cu1 I2 2.6735(3) 3_565
Cu1 I1 2.6892(3) .
Cu1 I1 2.6971(3) 3_565
Cu1 Cu2 2.7433(4) 3_565
Cu2 N2 2.0672(18) .
Cu2 S1 2.3942(6) .
Cu2 I1 2.5731(3) .
Cu2 I2 2.5858(3) .
Cu2 Cu1 2.7433(4) 3_565
I1 Cu1 2.6972(3) 3_565
I2 Cu1 2.6735(3) 3_565
S1 C5 1.772(2) .
S1 C6 1.807(2) .
S2 C13 1.774(3) .
S2 C12 1.816(3) .
N1 C5 1.347(3) .
N1 C1 1.349(3) .
N2 C7 1.347(3) .
N2 C11 1.356(3) .
N3 C13 1.329(3) .
N3 C15 1.345(3) .
C1 C2 1.374(3) .
C2 C3 1.387(4) .
C3 C4 1.375(4) .
C4 C5 1.392(3) .
C6 C7 1.508(3) .
C7 C8 1.385(3) .
C8 C9 1.378(4) .
C9 C10 1.383(4) .
C10 C11 1.390(3) .
C11 C12 1.494(4) .
C13 C14 1.390(4) .
C14 C17 1.374(4) .
C15 C16 1.374(4) .
C16 C17 1.367(4) .
